data_1564802
loop_
_publ_author_name
'Luo, Xiaowei'
'Cai, Guodi'
'Guo, Yinfeng'
'Gao, Chenghai'
'Huang, Weifeng'
'Zhang, Zhenhua'
'Lu, Humu'
'Liu, Kai'
'Chen, Jianghe'
'Xiong, Xiaofeng'
'Lei, Jinping'
'Zhou, Xuefeng'
'Wang, Junjian'
'Liu, Yonghong'

_publ_section_title
;
 Exploring Marine-Derived Ascochlorins as Novel Human Dihydroorotate
 Dehydrogenase Inhibitors for Treatment of Triple-Negative Breast Cancer.
;
_journal_issue 18
_journal_name_full 'Journal of medicinal chemistry'
_journal_page_first 13918
_journal_page_last 13932
_journal_paper_doi 10.1021/acs.jmedchem.1c01402
_journal_volume 64
_journal_year 2021
_chemical_absolute_configuration ad
_chemical_formula_moiety 'C23 H29 Cl O5'
_chemical_formula_sum 'C23 H29 Cl O5'
_chemical_formula_weight 420.91
_space_group_crystal_system triclinic
_space_group_IT_number 1
_space_group_name_Hall 'P 1'
_space_group_name_H-M_alt 'P 1'
_atom_sites_solution_hydrogens geom
_atom_sites_solution_primary dual
_audit_creation_date 2018-11-28
_audit_creation_method
;
Olex2 1.2
(compiled 2018.05.29 svn.r3508 for OlexSys, GUI svn.r5506)
;
_cell_angle_alpha 90.884(2)
_cell_angle_beta 100.853(2)
_cell_angle_gamma 93.813(3)
_cell_formula_units_Z 2
_cell_length_a 6.1316(2)
_cell_length_b 11.2090(3)
_cell_length_c 16.0507(3)
_cell_measurement_reflns_used 9364
_cell_measurement_temperature 99.9(8)
_cell_measurement_theta_max 73.4980
_cell_measurement_theta_min 4.7680
_cell_volume 1080.58(5)
_computing_cell_refinement 'CrysAlisPro 1.171.39.33c (Rigaku OD, 2017)'
_computing_data_collection 'CrysAlisPro 1.171.39.33c (Rigaku OD, 2017)'
_computing_data_reduction 'CrysAlisPro 1.171.39.33c (Rigaku OD, 2017)'
_computing_molecular_graphics 'Olex2 (Dolomanov et al., 2009)'
_computing_publication_material 'Olex2 (Dolomanov et al., 2009)'
_computing_structure_refinement 'ShelXL (Sheldrick, 2015)'
_computing_structure_solution 'ShelXT (Sheldrick, 2015)'
_diffrn_ambient_environment N~2~
_diffrn_ambient_temperature 99.9(8)
_diffrn_detector 'Pilatus3R 200K-A'
_diffrn_measured_fraction_theta_full 0.993
_diffrn_measured_fraction_theta_max 0.970
_diffrn_measurement_details
;
List of Runs (angles in degrees, time in seconds):

  # Type    Start    End  Width  t~exp~   \w     \q     \k     \f   Frames
--------------------------------------------------------------------------
  1  \w    -22.00  86.00   0.50    1.80    --    0.00  57.00 -90.00  216
  2  \w     64.00  91.00   0.50    1.80    --   40.00  69.00  91.81   54
  3  \w     14.00  57.00   0.50    1.80    --   40.00  69.00  91.81   86
  4  \w     17.00  49.00   0.50    1.80    --   44.00  72.00 -59.60   64
  5  \w    -34.00  68.00   0.50    6.00    --   48.00 -52.00 112.97  204
  6  \w     32.00  83.00   0.50    6.00    --   56.00  75.00 -35.03  102
  7  \w     31.00  56.00   0.50    6.00    --   56.00  70.00 132.27   50
  8  \w     75.00 117.00   0.50    6.00    --   56.00  73.00  22.13   84
  9  \w     29.00  55.00   0.50    6.00    --   56.00  73.00  22.13   52
 10  \w     32.00  59.00   0.50    6.00    --   56.00  75.00 142.88   54
 11  \w     86.00 115.00   0.50    6.00    --   56.00  75.00 -35.03   58
 12  \w     33.00  58.00   0.50    6.00    --   60.00  74.00  69.46   50
 13  \w     39.00  70.00   0.50    6.00    --   64.00  75.00 -85.91   62
 14  \w     36.00  75.00   0.50    6.00    --   64.00  74.00 171.73   78
 15  \w    103.00 133.00   0.50    6.00    --   64.00  75.00-161.53   60
 16  \w     37.00  74.00   0.50    6.00    --   64.00  75.00-161.53   74
 17  \w     43.00  70.00   0.50    6.00    --   68.00  73.00  79.07   54
 18  \w     42.00  78.00   0.50    6.00    --   68.00  73.00 127.03   72
 19  \w     40.00  80.00   0.50    6.00    --   68.00  75.00-137.52   80
 20  \w     45.00  79.00   0.50    6.00    --   72.00  75.00  19.15   68
 21  \w     94.00 134.00   0.50    6.00    --   80.00  71.00 -61.22   80
 22  \w     54.00  95.00   0.50    6.00    --   80.00  74.00  95.52   82
 23  \w     54.00  83.00   0.50    6.00    --   80.00  71.00 -61.22   58
 24  \w    136.00 169.00   0.50    6.00    --   80.00  74.00  95.52   66
 25  \w    113.00 180.00   0.50    6.00    --   92.00  69.00 -37.62  134
 26  \w     66.00 106.00   0.50    6.00    --   92.00  69.00 -37.62   80
 27  \w     13.00  58.00   0.50    6.00    --   95.20 -82.00 150.00   90
 28  \w      6.00 126.00   0.50    6.00    --   95.20 -82.00   0.00  240
 29  \w     82.00 185.00   0.50    6.00    --   95.20  45.00  90.00  206
 30  \w     73.00 110.00   0.50    6.00    --   95.20  61.00-180.00   74
 31  \w     13.00 100.00   0.50    6.00    --   95.20 -82.00 -90.00  174
 32  \w    152.00 180.00   0.50    6.00    --   95.20  61.00 150.00   56
 33  \w     72.00 184.00   0.50    6.00    --   95.20  61.00-120.00  224
 34  \w     73.00 145.00   0.50    6.00    --   95.20  61.00 150.00  144
 35  \w     60.00 126.00   0.50    6.00    --   95.20 -82.00  90.00  132
 36  \w     29.00 126.00   0.50    6.00    --   95.20 -82.00 -60.00  194
 37  \w     76.00 122.00   0.50    6.00    --   95.20  61.00  30.00   92
 38  \w    129.00 154.00   0.50    6.00    --   95.20  61.00 120.00   50
 39  \w     75.00 104.00   0.50    6.00    --   95.20  61.00 120.00   58
 40  \w     66.00  92.00   0.50    6.00    --   95.20 -61.00  30.00   52
 41  \w    130.00 184.00   0.50    6.00    --   95.20  70.00   3.66  108
 42  \w     29.00  57.00   0.50    6.00    --   95.20 -61.00  30.00   56
 43  \w     72.00 100.00   0.50    6.00    --   95.20  70.00   3.66   56
 44  \w    129.00 183.00   0.50    6.00    --   95.20  73.00 148.72  108
 45  \w     77.00 183.00   0.50    6.00    --   95.20  60.00 -65.41  212
 46  \w    133.00 158.00   0.50    6.00    --   95.20  74.00-106.58   50
 47  \w     68.00 125.00   0.50    6.00    --   95.20  74.00-106.58  114
 48  \w     69.00  96.00   0.50    6.00    --   95.20  73.00 148.72   54
 49  \w    117.00 167.00   0.50    6.00    --   95.20  61.00  60.00  100
 50  \w     72.00 113.00   0.50    6.00    --   95.20  61.00  60.00   82
 51  \w     67.00 175.00   0.50    6.00    --   95.20  74.00 -18.79  216
 52  \w     72.00 178.00   0.50    6.00    --   95.20  61.00-150.00  212
 53  \w     91.00 118.00   0.50    6.00    --   95.20 -82.00 150.00   54
;
_diffrn_measurement_device 'four-circle diffractometer'
_diffrn_measurement_device_type 'XtaLAB Pro: Kappa single'
_diffrn_measurement_method '\w scans'
_diffrn_orient_matrix_type 'CrysAlisPro convention (1999,Acta A55,543-557)'
_diffrn_orient_matrix_UB_11 -0.1154991000
_diffrn_orient_matrix_UB_12 0.1182931000
_diffrn_orient_matrix_UB_13 -0.0046259000
_diffrn_orient_matrix_UB_21 0.0476327000
_diffrn_orient_matrix_UB_22 0.0184577000
_diffrn_orient_matrix_UB_23 -0.0899670000
_diffrn_orient_matrix_UB_31 -0.2239761000
_diffrn_orient_matrix_UB_32 -0.0682280000
_diffrn_orient_matrix_UB_33 -0.0379902000
_diffrn_radiation_monochromator graphite
_diffrn_radiation_probe x-ray
_diffrn_radiation_type CuK\a
_diffrn_radiation_wavelength 1.54184
_diffrn_reflns_av_R_equivalents 0.0574
_diffrn_reflns_av_unetI/netI 0.0631
_diffrn_reflns_Laue_measured_fraction_full 0.993
_diffrn_reflns_Laue_measured_fraction_max 0.970
_diffrn_reflns_limit_h_max 7
_diffrn_reflns_limit_h_min -7
_diffrn_reflns_limit_k_max 13
_diffrn_reflns_limit_k_min -13
_diffrn_reflns_limit_l_max 19
_diffrn_reflns_limit_l_min -19
_diffrn_reflns_number 22591
_diffrn_reflns_point_group_measured_fraction_full 0.964
_diffrn_reflns_point_group_measured_fraction_max 0.919
_diffrn_reflns_theta_full 67.684
_diffrn_reflns_theta_max 74.306
_diffrn_reflns_theta_min 3.954
_diffrn_source 'Rotating-anode X-ray tube'
_diffrn_source_type 'MicroMax 007 (Cu) X-ray Source'
_exptl_absorpt_coefficient_mu 1.822
_exptl_absorpt_correction_T_max 1.00000
_exptl_absorpt_correction_T_min 0.57227
_exptl_absorpt_correction_type multi-scan
_exptl_absorpt_process_details
;
CrysAlisPro 1.171.39.33c (Rigaku Oxford Diffraction, 2017)
Empirical absorption correction using spherical harmonics,
 implemented in SCALE3 ABSPACK scaling algorithm.
;
_exptl_crystal_colour 'clear light colourless'
_exptl_crystal_colour_lustre clear
_exptl_crystal_colour_modifier light
_exptl_crystal_colour_primary colourless
_exptl_crystal_density_diffrn 1.294
_exptl_crystal_description needle
_exptl_crystal_F_000 448
_exptl_crystal_size_max 0.2
_exptl_crystal_size_mid 0.05
_exptl_crystal_size_min 0.05
_refine_diff_density_max 0.475
_refine_diff_density_min -0.516
_refine_diff_density_rms 0.060
_refine_ls_abs_structure_details
;
 Flack x determined using 2710 quotients [(I+)-(I-)]/[(I+)+(I-)]
 (Parsons, Flack and Wagner, Acta Cryst. B69 (2013) 249-259).
;
_refine_ls_abs_structure_Flack 0.022(11)
_refine_ls_extinction_method none
_refine_ls_goodness_of_fit_ref 1.051
_refine_ls_hydrogen_treatment constr
_refine_ls_matrix_type full
_refine_ls_number_parameters 537
_refine_ls_number_reflns 8105
_refine_ls_number_restraints 3
_refine_ls_restrained_S_all 1.051
_refine_ls_R_factor_all 0.0647
_refine_ls_R_factor_gt 0.0527
_refine_ls_shift/su_max 0.000
_refine_ls_shift/su_mean 0.000
_refine_ls_structure_factor_coef Fsqd
_refine_ls_weighting_details 'w=1/[\s^2^(Fo^2^)+(0.0915P)^2^] where P=(Fo^2^+2Fc^2^)/3'
_refine_ls_weighting_scheme calc
_refine_ls_wR_factor_gt 0.1373
_refine_ls_wR_factor_ref 0.1462
_reflns_Friedel_coverage 0.895
_reflns_Friedel_fraction_full 0.935
_reflns_Friedel_fraction_max 0.868
_reflns_number_gt 6767
_reflns_number_total 8105
_reflns_threshold_expression 'I > 2\s(I)'
_cod_data_source_file jm1c01402_si_010.cif
_cod_data_source_block luoxiaowei_lxw_as41_collect2
_cod_database_code 1564802
_shelx_shelxl_version_number 2014/7
_shelx_space_group_comment
;
The symmetry employed for this shelxl refinement is uniquely defined
by the following loop, which should always be used as a source of
symmetry information in preference to the above space-group names.
They are only intended as comments.
;
_shelx_estimated_absorpt_t_max 0.914
_shelx_estimated_absorpt_t_min 0.712
_reflns_odcompleteness_completeness 99.48
_reflns_odcompleteness_iscentric 1
_reflns_odcompleteness_theta 66.97
_olex2_refinement_description
;
1. Fixed Uiso
 At 1.2 times of:
  All C(H) groups, All C(H,H) groups
 At 1.5 times of:
  All C(H,H,H) groups, All O(H) groups
2.a Ternary CH refined with riding coordinates:
 C16'(H16'), C16(H16)
2.b Secondary CH2 refined with riding coordinates:
 C9'(H9'A,H9'B), C17'(H17C,H17D), C13'(H13C,H13D), C12(H12A,H12B), C12'(H12C,
 H12D), C17(H17A,H17B), C13(H13A,H13B), C9(H9A,H9B)
2.c Aromatic/amide H refined with riding coordinates:
 C10(H10), C14(H14), C8'(H8'), C10'(H10'), C8(H8), C14'(H14')
2.d Idealised Me refined as rotating group:
 C7(H7A,H7B,H7C), C23(H23A,H23B,H23C), C20(H20A,H20B,H20C), C20'(H20D,H20E,
 H20F), C23'(H23D,H23E,H23F), C7'(H7'A,H7'B,H7'C), C22(H22A,H22B,H22C),
 C21(H21A,H21B,H21C), C21'(H21D,H21E,H21F), C22'(H22D,H22E,H22F)
2.e Idealised tetrahedral OH refined as rotating group:
 O2(H2), O3(H3), O3'(H3'), O2'(H2')
;
_olex2_submission_special_instructions 'No special instructions were received'
_oxdiff_exptl_absorpt_empirical_details
;
Empirical correction (ABSPACK) includes:
- Absorption correction using spherical harmonics
- Frame scaling
;
_oxdiff_exptl_absorpt_empirical_full_max 2.021
_oxdiff_exptl_absorpt_empirical_full_min 0.436

loop_
_space_group_symop_operation_xyz
'x, y, z'

loop_
_atom_site_label
_atom_site_type_symbol
_atom_site_fract_x
_atom_site_fract_y
_atom_site_fract_z
_atom_site_U_iso_or_equiv
_atom_site_adp_type
_atom_site_occupancy
_atom_site_site_symmetry_order
_atom_site_calc_flag
_atom_site_refinement_flags_posn
_atom_site_refinement_flags_adp
_atom_site_refinement_flags_occupancy
_atom_site_disorder_assembly
_atom_site_disorder_group
Cl1 Cl 1.14958(19) 0.45853(10) 0.20582(7) 0.0434(3) Uani 1 1 d . . . . .
Cl1' Cl -0.0665(2) 0.50272(11) 0.79791(8) 0.0459(3) Uani 1 1 d . . . . .
O5' O 0.2317(6) 0.1289(3) 0.9616(2) 0.0386(8) Uani 1 1 d . . . . .
O2 O 1.0677(6) 0.7394(3) 0.5058(2) 0.0404(8) Uani 1 1 d . . . . .
H2 H 0.9556 0.7172 0.5239 0.061 Uiso 1 1 calc GR . . . .
O3 O 1.4433(6) 0.6633(3) 0.2850(2) 0.0379(8) Uani 1 1 d . . . . .
H3 H 1.4393 0.6163 0.2450 0.057 Uiso 1 1 calc GR . . . .
O3' O -0.3738(6) 0.3042(3) 0.7133(2) 0.0389(8) Uani 1 1 d . . . . .
H3' H -0.3640 0.3461 0.7564 0.058 Uiso 1 1 calc GR . . . .
O1' O 0.3216(6) 0.3778(3) 0.4700(2) 0.0380(8) Uani 1 1 d . . . . .
O4 O 0.5869(6) 0.5877(3) 0.1356(2) 0.0440(9) Uani 1 1 d . . . . .
O2' O -0.0244(6) 0.2453(3) 0.4828(2) 0.0386(8) Uani 1 1 d . . . . .
H2' H 0.0881 0.2672 0.4649 0.058 Uiso 1 1 calc GR . . . .
O1 O 0.7281(6) 0.6055(3) 0.5212(2) 0.0435(9) Uani 1 1 d . . . . .
O5 O 0.8971(7) 0.8034(3) 0.0415(2) 0.0450(9) Uani 1 1 d . . . . .
O4' O 0.5509(7) 0.3475(4) 0.8754(2) 0.0498(10) Uani 1 1 d . . . . .
C9' C -0.3754(8) 0.1762(4) 0.5624(3) 0.0342(10) Uani 1 1 d . . . . .
H9'A H -0.5157 0.1902 0.5791 0.041 Uiso 1 1 calc R . . . .
H9'B H -0.3996 0.1739 0.5008 0.041 Uiso 1 1 calc R . . . .
C4' C -0.2068(8) 0.3387(4) 0.6722(3) 0.0327(11) Uani 1 1 d . . . . .
C5 C 1.1161(8) 0.5358(4) 0.2967(3) 0.0333(11) Uani 1 1 d . . . . .
C2' C -0.0303(8) 0.3081(4) 0.5549(3) 0.0323(10) Uani 1 1 d . . . . .
C3' C -0.2049(8) 0.2768(4) 0.5967(3) 0.0320(10) Uani 1 1 d . . . . .
C15 C 1.0815(9) 0.9472(4) 0.1497(3) 0.0355(11) Uani 1 1 d . . . . .
C6' C 0.1273(9) 0.4650(4) 0.6613(3) 0.0346(11) Uani 1 1 d . . . . .
C1' C 0.1349(8) 0.4021(4) 0.5852(3) 0.0330(11) Uani 1 1 d . . . . .
C10 C 1.3143(8) 0.9239(4) 0.3918(3) 0.0342(10) Uani 1 1 d . . . . .
H10 H 1.1658 0.9313 0.3949 0.041 Uiso 1 1 calc R . . . .
C11 C 1.4191(8) 1.0147(4) 0.3592(3) 0.0349(10) Uani 1 1 d . . . . .
C3 C 1.2560(8) 0.7029(4) 0.3955(3) 0.0315(10) Uani 1 1 d . . . . .
C19 C 0.7634(9) 0.6913(5) 0.0307(3) 0.0379(11) Uani 1 1 d . . . . .
C14 C 1.0662(9) 1.0502(4) 0.1885(3) 0.0409(11) Uani 1 1 d . . . . .
H14 H 0.9226 1.0721 0.1886 0.049 Uiso 1 1 calc R . . . .
C17' C 0.2670(9) 0.1862(5) 0.8255(3) 0.0379(11) Uani 1 1 d . . . . .
H17C H 0.3510 0.1270 0.8033 0.045 Uiso 1 1 calc R . . . .
H17D H 0.1897 0.2304 0.7788 0.045 Uiso 1 1 calc R . . . .
C6 C 0.9420(9) 0.5046(4) 0.3373(3) 0.0343(11) Uani 1 1 d . . . . .
C16' C 0.1042(8) 0.1276(5) 0.8761(3) 0.0360(10) Uani 1 1 d . . . . .
H16' H -0.0218 0.1774 0.8745 0.043 Uiso 1 1 calc R . . . .
C1 C 0.9256(8) 0.5742(4) 0.4096(3) 0.0347(11) Uani 1 1 d . . . . .
C18 C 0.7121(9) 0.6689(5) 0.1192(3) 0.0364(11) Uani 1 1 d . . . . .
C4 C 1.2730(8) 0.6328(4) 0.3256(3) 0.0322(10) Uani 1 1 d . . . . .
C2 C 1.0810(8) 0.6719(4) 0.4373(3) 0.0335(10) Uani 1 1 d . . . . .
C13' C -0.2918(9) -0.1357(5) 0.7623(3) 0.0427(11) Uani 1 1 d . . . . .
H13C H -0.4392 -0.1498 0.7756 0.051 Uiso 1 1 calc R . . . .
H13D H -0.2034 -0.2004 0.7852 0.051 Uiso 1 1 calc R . . . .
C8' C 0.3067(8) 0.4311(4) 0.5366(3) 0.0360(11) Uani 1 1 d . . . . .
H8' H 0.4121 0.4935 0.5566 0.043 Uiso 1 1 calc R . . . .
C7 C 0.7770(10) 0.4003(5) 0.3027(4) 0.0432(13) Uani 1 1 d . . . . .
H7A H 0.6889 0.4213 0.2497 0.065 Uiso 1 1 calc GR . . . .
H7B H 0.6815 0.3822 0.3425 0.065 Uiso 1 1 calc GR . . . .
H7C H 0.8564 0.3316 0.2941 0.065 Uiso 1 1 calc GR . . . .
C19' C 0.3746(9) 0.2363(5) 0.9767(3) 0.0410(12) Uani 1 1 d . . . . .
C23 C 1.6588(9) 1.0178(5) 0.3508(3) 0.0424(12) Uani 1 1 d . . . . .
H23A H 1.7498 1.0565 0.4003 0.064 Uiso 1 1 calc GR . . . .
H23B H 1.6788 1.0614 0.3015 0.064 Uiso 1 1 calc GR . . . .
H23C H 1.7013 0.9376 0.3453 0.064 Uiso 1 1 calc GR . . . .
C15' C 0.0186(8) 0.0024(5) 0.8483(3) 0.0373(11) Uani 1 1 d . . . . .
C10' C -0.2985(8) 0.0584(4) 0.5952(3) 0.0327(10) Uani 1 1 d . . . . .
H10' H -0.1521 0.0435 0.5932 0.039 Uiso 1 1 calc R . . . .
C12 C 1.2975(10) 1.1246(4) 0.3291(3) 0.0411(11) Uani 1 1 d . . . . .
H12A H 1.3860 1.1954 0.3545 0.049 Uiso 1 1 calc R . . . .
H12B H 1.1573 1.1217 0.3490 0.049 Uiso 1 1 calc R . . . .
C5' C -0.0451(9) 0.4314(4) 0.7028(3) 0.0355(11) Uani 1 1 d . . . . .
C12' C -0.3102(9) -0.1350(5) 0.6652(3) 0.0401(11) Uani 1 1 d . . . . .
H12C H -0.1624 -0.1359 0.6519 0.048 Uiso 1 1 calc R . . . .
H12D H -0.3959 -0.2068 0.6401 0.048 Uiso 1 1 calc R . . . .
C20 C 0.9062(10) 0.5970(5) 0.0050(4) 0.0487(13) Uani 1 1 d . . . . .
H20A H 0.9582 0.6208 -0.0455 0.073 Uiso 1 1 calc GR . . . .
H20B H 0.8195 0.5220 -0.0058 0.073 Uiso 1 1 calc GR . . . .
H20C H 1.0314 0.5886 0.0499 0.073 Uiso 1 1 calc GR . . . .
C8 C 0.7488(9) 0.5482(5) 0.4575(4) 0.0390(12) Uani 1 1 d . . . . .
H8 H 0.6455 0.4843 0.4388 0.047 Uiso 1 1 calc R . . . .
C14' C -0.1866(9) -0.0195(5) 0.8031(3) 0.0413(11) Uani 1 1 d . . . . .
H14' H -0.2750 0.0452 0.7960 0.050 Uiso 1 1 calc R . . . .
C17 C 0.8321(9) 0.7672(4) 0.1778(3) 0.0375(11) Uani 1 1 d . . . . .
H17A H 0.9702 0.7417 0.2102 0.045 Uiso 1 1 calc R . . . .
H17B H 0.7403 0.7935 0.2167 0.045 Uiso 1 1 calc R . . . .
C20' C 0.5884(10) 0.2089(7) 1.0353(4) 0.0583(16) Uani 1 1 d . . . . .
H20D H 0.5554 0.1819 1.0884 0.087 Uiso 1 1 calc GR . . . .
H20E H 0.6874 0.2799 1.0451 0.087 Uiso 1 1 calc GR . . . .
H20F H 0.6579 0.1475 1.0096 0.087 Uiso 1 1 calc GR . . . .
C16 C 0.8763(9) 0.8662(4) 0.1177(3) 0.0378(11) Uani 1 1 d . . . . .
H16 H 0.7468 0.9143 0.1059 0.045 Uiso 1 1 calc R . . . .
C11' C -0.4191(8) -0.0275(4) 0.6271(3) 0.0350(10) Uani 1 1 d . . . . .
C13 C 1.2504(10) 1.1360(5) 0.2323(3) 0.0465(12) Uani 1 1 d . . . . .
H13A H 1.2120 1.2169 0.2187 0.056 Uiso 1 1 calc R . . . .
H13B H 1.3847 1.1223 0.2109 0.056 Uiso 1 1 calc R . . . .
C18' C 0.4150(9) 0.2681(5) 0.8890(3) 0.0390(11) Uani 1 1 d . . . . .
C23' C -0.6608(9) -0.0210(5) 0.6313(3) 0.0420(12) Uani 1 1 d . . . . .
H23D H -0.7081 0.0559 0.6130 0.063 Uiso 1 1 calc GR . . . .
H23E H -0.6808 -0.0322 0.6887 0.063 Uiso 1 1 calc GR . . . .
H23F H -0.7478 -0.0825 0.5950 0.063 Uiso 1 1 calc GR . . . .
C7' C 0.2957(10) 0.5664(5) 0.6964(4) 0.0448(13) Uani 1 1 d . . . . .
H7'A H 0.4362 0.5526 0.6811 0.067 Uiso 1 1 calc GR . . . .
H7'B H 0.3130 0.5707 0.7571 0.067 Uiso 1 1 calc GR . . . .
H7'C H 0.2450 0.6403 0.6732 0.067 Uiso 1 1 calc GR . . . .
C22 C 1.2970(9) 0.8996(5) 0.1395(4) 0.0486(13) Uani 1 1 d . . . . .
H22A H 1.3191 0.9111 0.0825 0.073 Uiso 1 1 calc GR . . . .
H22B H 1.2936 0.8158 0.1511 0.073 Uiso 1 1 calc GR . . . .
H22C H 1.4168 0.9413 0.1785 0.073 Uiso 1 1 calc GR . . . .
C9 C 1.4143(8) 0.8106(4) 0.4243(3) 0.0343(10) Uani 1 1 d . . . . .
H9A H 1.4496 0.8149 0.4858 0.041 Uiso 1 1 calc R . . . .
H9B H 1.5516 0.8024 0.4037 0.041 Uiso 1 1 calc R . . . .
C21 C 0.5507(10) 0.7005(6) -0.0331(4) 0.0512(14) Uani 1 1 d . . . . .
H21A H 0.4639 0.7593 -0.0134 0.077 Uiso 1 1 calc GR . . . .
H21B H 0.4671 0.6243 -0.0399 0.077 Uiso 1 1 calc GR . . . .
H21C H 0.5859 0.7237 -0.0867 0.077 Uiso 1 1 calc GR . . . .
C21' C 0.2551(11) 0.3349(5) 1.0117(4) 0.0526(14) Uani 1 1 d . . . . .
H21D H 0.1311 0.3550 0.9695 0.079 Uiso 1 1 calc GR . . . .
H21E H 0.3563 0.4044 1.0265 0.079 Uiso 1 1 calc GR . . . .
H21F H 0.2025 0.3077 1.0613 0.079 Uiso 1 1 calc GR . . . .
C22' C 0.1793(9) -0.0941(5) 0.8721(4) 0.0468(12) Uani 1 1 d . . . . .
H22D H 0.3293 -0.0591 0.8812 0.070 Uiso 1 1 calc GR . . . .
H22E H 0.1582 -0.1534 0.8269 0.070 Uiso 1 1 calc GR . . . .
H22F H 0.1521 -0.1309 0.9231 0.070 Uiso 1 1 calc GR . . . .

loop_
_atom_site_aniso_label
_atom_site_aniso_U_11
_atom_site_aniso_U_22
_atom_site_aniso_U_33
_atom_site_aniso_U_23
_atom_site_aniso_U_13
_atom_site_aniso_U_12
Cl1 0.0555(8) 0.0376(6) 0.0389(6) -0.0034(5) 0.0142(5) 0.0034(6)
Cl1' 0.0543(7) 0.0489(7) 0.0359(6) -0.0097(5) 0.0168(5) -0.0071(6)
O5' 0.0421(19) 0.046(2) 0.0285(16) 0.0043(14) 0.0096(14) -0.0002(16)
O2 0.044(2) 0.0412(19) 0.0408(19) -0.0034(16) 0.0231(16) -0.0045(16)
O3 0.0404(19) 0.040(2) 0.0373(19) 0.0002(15) 0.0194(15) -0.0028(16)
O3' 0.0388(19) 0.045(2) 0.0365(19) -0.0009(16) 0.0194(15) -0.0048(16)
O1' 0.0395(18) 0.0364(18) 0.0423(19) 0.0035(15) 0.0190(15) 0.0005(15)
O4 0.054(2) 0.041(2) 0.0407(19) 0.0039(16) 0.0200(17) 0.0043(18)
O2' 0.044(2) 0.0367(19) 0.0379(18) -0.0030(15) 0.0190(15) -0.0057(16)
O1 0.046(2) 0.0394(19) 0.051(2) 0.0075(17) 0.0243(17) 0.0044(17)
O5 0.060(2) 0.042(2) 0.0381(19) 0.0008(15) 0.0256(17) -0.0037(18)
O4' 0.059(2) 0.052(2) 0.041(2) -0.0003(17) 0.0216(18) -0.013(2)
C9' 0.037(3) 0.032(2) 0.034(2) 0.0017(19) 0.0092(19) -0.001(2)
C4' 0.034(2) 0.035(3) 0.032(2) 0.005(2) 0.0114(19) 0.003(2)
C5 0.037(3) 0.030(2) 0.033(2) 0.001(2) 0.005(2) 0.006(2)
C2' 0.039(3) 0.031(2) 0.028(2) 0.0044(19) 0.0103(19) 0.002(2)
C3' 0.033(2) 0.030(2) 0.035(2) 0.0064(19) 0.0103(19) 0.002(2)
C15 0.045(3) 0.035(2) 0.034(2) 0.008(2) 0.021(2) 0.009(2)
C6' 0.037(3) 0.029(2) 0.037(3) 0.003(2) 0.008(2) -0.001(2)
C1' 0.033(2) 0.031(2) 0.038(2) 0.002(2) 0.014(2) -0.003(2)
C10 0.037(2) 0.032(2) 0.036(2) -0.0005(19) 0.0152(19) 0.001(2)
C11 0.043(3) 0.031(2) 0.033(2) -0.0034(19) 0.017(2) -0.003(2)
C3 0.034(2) 0.029(2) 0.034(2) 0.0052(19) 0.0117(19) -0.001(2)
C19 0.043(3) 0.041(3) 0.033(2) 0.002(2) 0.014(2) 0.006(2)
C14 0.049(3) 0.041(3) 0.040(2) 0.007(2) 0.022(2) 0.010(2)
C17' 0.047(3) 0.041(3) 0.028(2) 0.007(2) 0.014(2) 0.007(2)
C6 0.035(2) 0.030(2) 0.039(3) 0.007(2) 0.009(2) 0.000(2)
C16' 0.038(3) 0.046(3) 0.025(2) 0.0012(19) 0.0089(18) 0.006(2)
C1 0.034(3) 0.031(3) 0.040(3) 0.006(2) 0.011(2) 0.002(2)
C18 0.043(3) 0.038(3) 0.034(2) 0.0088(19) 0.016(2) 0.016(2)
C4 0.032(2) 0.030(2) 0.037(3) 0.003(2) 0.0136(19) -0.001(2)
C2 0.035(2) 0.032(2) 0.035(2) 0.003(2) 0.0112(19) 0.000(2)
C13' 0.048(3) 0.040(3) 0.042(3) 0.007(2) 0.012(2) 0.003(2)
C8' 0.036(3) 0.030(2) 0.044(3) 0.005(2) 0.013(2) -0.002(2)
C7 0.046(3) 0.038(3) 0.046(3) 0.004(2) 0.011(2) -0.003(3)
C19' 0.048(3) 0.049(3) 0.028(2) 0.001(2) 0.013(2) -0.001(2)
C23 0.047(3) 0.037(3) 0.048(3) -0.002(2) 0.023(2) -0.004(2)
C15' 0.040(3) 0.044(3) 0.031(2) 0.006(2) 0.011(2) 0.008(2)
C10' 0.033(2) 0.031(2) 0.036(2) 0.0016(19) 0.0121(19) 0.0023(19)
C12 0.058(3) 0.028(2) 0.042(3) -0.003(2) 0.023(2) 0.000(2)
C5' 0.042(3) 0.034(3) 0.031(2) 0.002(2) 0.011(2) -0.004(2)
C12' 0.045(3) 0.035(3) 0.042(3) 0.002(2) 0.016(2) -0.003(2)
C20 0.054(3) 0.055(3) 0.043(3) -0.002(2) 0.022(2) 0.010(3)
C8 0.037(3) 0.034(3) 0.049(3) 0.010(2) 0.016(2) -0.001(2)
C14' 0.046(3) 0.041(3) 0.040(2) 0.007(2) 0.014(2) 0.010(2)
C17 0.042(3) 0.038(3) 0.036(3) 0.005(2) 0.015(2) 0.006(2)
C20' 0.048(3) 0.084(5) 0.041(3) 0.017(3) 0.005(2) -0.003(3)
C16 0.042(3) 0.039(3) 0.036(2) 0.008(2) 0.014(2) 0.009(2)
C11' 0.039(3) 0.033(2) 0.035(2) -0.0018(19) 0.014(2) -0.003(2)
C13 0.065(4) 0.033(3) 0.046(3) 0.005(2) 0.022(3) 0.004(2)
C18' 0.043(3) 0.043(3) 0.034(2) 0.001(2) 0.015(2) 0.006(2)
C23' 0.042(3) 0.040(3) 0.045(3) 0.000(2) 0.015(2) -0.004(2)
C7' 0.048(3) 0.041(3) 0.045(3) -0.002(2) 0.012(2) -0.012(3)
C22 0.044(3) 0.050(3) 0.057(3) -0.007(3) 0.023(2) 0.008(2)
C9 0.033(2) 0.036(3) 0.035(2) -0.002(2) 0.0122(19) -0.002(2)
C21 0.054(3) 0.061(4) 0.042(3) 0.011(2) 0.014(2) 0.011(3)
C21' 0.068(4) 0.052(3) 0.042(3) -0.007(2) 0.025(3) -0.004(3)
C22' 0.045(3) 0.047(3) 0.051(3) 0.007(2) 0.013(2) 0.009(2)

loop_
_atom_type_symbol
_atom_type_description
_atom_type_scat_dispersion_real
_atom_type_scat_dispersion_imag
_atom_type_scat_source
C C 0.0181 0.0091 'International Tables Vol C Tables 4.2.6.8 and 6.1.1.4'
H H 0.0000 0.0000 'International Tables Vol C Tables 4.2.6.8 and 6.1.1.4'
Cl Cl 0.3639 0.7018 'International Tables Vol C Tables 4.2.6.8 and 6.1.1.4'
O O 0.0492 0.0322 'International Tables Vol C Tables 4.2.6.8 and 6.1.1.4'

loop_
_geom_angle_atom_site_label_1
_geom_angle_atom_site_label_2
_geom_angle_atom_site_label_3
_geom_angle
_geom_angle_site_symmetry_1
_geom_angle_site_symmetry_3
_geom_angle_publ_flag
C19' O5' C16' 109.3(4) . . ?
C2 O2 H2 109.5 . . ?
C4 O3 H3 109.5 . . ?
C4' O3' H3' 109.5 . . ?
C2' O2' H2' 109.5 . . ?
C16 O5 C19 111.4(4) . . ?
H9'A C9' H9'B 108.1 . . ?
C3' C9' H9'A 109.5 . . ?
C3' C9' H9'B 109.5 . . ?
C10' C9' H9'A 109.5 . . ?
C10' C9' H9'B 109.5 . . ?
C10' C9' C3' 110.7(4) . . ?
O3' C4' C3' 115.9(5) . . ?
O3' C4' C5' 122.9(4) . . ?
C3' C4' C5' 121.2(4) . . ?
C6 C5 Cl1 121.2(4) . . ?
C6 C5 C4 122.2(4) . . ?
C4 C5 Cl1 116.6(4) . . ?
O2' C2' C3' 116.9(5) . . ?
O2' C2' C1' 120.7(4) . . ?
C3' C2' C1' 122.4(4) . . ?
C4' C3' C9' 122.5(4) . . ?
C4' C3' C2' 116.9(5) . . ?
C2' C3' C9' 120.5(4) . . ?
C14 C15 C16 120.3(4) . . ?
C14 C15 C22 123.8(5) . . ?
C22 C15 C16 115.8(4) . . ?
C1' C6' C7' 122.2(5) . . ?
C5' C6' C1' 117.2(5) . . ?
C5' C6' C7' 120.6(5) . . ?
C2' C1' C8' 118.9(4) . . ?
C6' C1' C2' 119.6(4) . . ?
C6' C1' C8' 121.5(5) . . ?
C11 C10 H10 117.0 . . ?
C11 C10 C9 126.0(4) . . ?
C9 C10 H10 117.0 . . ?
C10 C11 C23 123.8(4) . . ?
C10 C11 C12 120.4(4) . . ?
C23 C11 C12 115.7(4) . . ?
C4 C3 C2 117.2(5) . . ?
C4 C3 C9 121.9(4) . . ?
C2 C3 C9 120.9(4) . . ?
O5 C19 C18 103.7(4) . . ?
O5 C19 C20 107.3(4) . . ?
O5 C19 C21 111.4(4) . . ?
C20 C19 C18 111.2(4) . . ?
C21 C19 C18 110.5(4) . . ?
C21 C19 C20 112.4(5) . . ?
C15 C14 H14 115.9 . . ?
C15 C14 C13 128.2(5) . . ?
C13 C14 H14 115.9 . . ?
H17C C17' H17D 109.0 . . ?
C16' C17' H17C 111.1 . . ?
C16' C17' H17D 111.1 . . ?
C18' C17' H17C 111.1 . . ?
C18' C17' H17D 111.1 . . ?
C18' C17' C16' 103.5(4) . . ?
C5 C6 C1 117.1(5) . . ?
C5 C6 C7 119.8(5) . . ?
C1 C6 C7 123.1(5) . . ?
O5' C16' C17' 103.4(4) . . ?
O5' C16' H16' 109.3 . . ?
O5' C16' C15' 109.9(4) . . ?
C17' C16' H16' 109.3 . . ?
C15' C16' C17' 115.4(4) . . ?
C15' C16' H16' 109.3 . . ?
C6 C1 C8 121.5(5) . . ?
C2 C1 C6 120.4(4) . . ?
C2 C1 C8 118.1(5) . . ?
O4 C18 C19 124.5(5) . . ?
O4 C18 C17 127.6(5) . . ?
C17 C18 C19 107.8(4) . . ?
O3 C4 C5 121.8(4) . . ?
O3 C4 C3 117.0(5) . . ?
C3 C4 C5 121.1(4) . . ?
O2 C2 C3 116.8(4) . . ?
O2 C2 C1 121.3(4) . . ?
C3 C2 C1 122.0(4) . . ?
H13C C13' H13D 108.0 . . ?
C12' C13' H13C 109.4 . . ?
C12' C13' H13D 109.4 . . ?
C14' C13' H13C 109.4 . . ?
C14' C13' H13D 109.4 . . ?
C14' C13' C12' 111.3(4) . . ?
O1' C8' C1' 123.9(5) . . ?
O1' C8' H8' 118.1 . . ?
C1' C8' H8' 118.1 . . ?
C6 C7 H7A 109.5 . . ?
C6 C7 H7B 109.5 . . ?
C6 C7 H7C 109.5 . . ?
H7A C7 H7B 109.5 . . ?
H7A C7 H7C 109.5 . . ?
H7B C7 H7C 109.5 . . ?
O5' C19' C20' 108.5(4) . . ?
O5' C19' C18' 103.6(4) . . ?
O5' C19' C21' 110.0(4) . . ?
C20' C19' C18' 111.5(4) . . ?
C20' C19' C21' 113.1(5) . . ?
C18' C19' C21' 109.7(4) . . ?
C11 C23 H23A 109.5 . . ?
C11 C23 H23B 109.5 . . ?
C11 C23 H23C 109.5 . . ?
H23A C23 H23B 109.5 . . ?
H23A C23 H23C 109.5 . . ?
H23B C23 H23C 109.5 . . ?
C16' C15' C22' 116.3(4) . . ?
C14' C15' C16' 120.3(4) . . ?
C14' C15' C22' 123.3(5) . . ?
C9' C10' H10' 116.6 . . ?
C11' C10' C9' 126.7(4) . . ?
C11' C10' H10' 116.6 . . ?
C11 C12 H12A 108.8 . . ?
C11 C12 H12B 108.8 . . ?
C11 C12 C13 113.7(4) . . ?
H12A C12 H12B 107.7 . . ?
C13 C12 H12A 108.8 . . ?
C13 C12 H12B 108.8 . . ?
C4' C5' Cl1' 116.8(4) . . ?
C6' C5' Cl1' 120.5(4) . . ?
C6' C5' C4' 122.7(4) . . ?
C13' C12' H12C 109.2 . . ?
C13' C12' H12D 109.2 . . ?
H12C C12' H12D 107.9 . . ?
C11' C12' C13' 112.0(4) . . ?
C11' C12' H12C 109.2 . . ?
C11' C12' H12D 109.2 . . ?
C19 C20 H20A 109.5 . . ?
C19 C20 H20B 109.5 . . ?
C19 C20 H20C 109.5 . . ?
H20A C20 H20B 109.5 . . ?
H20A C20 H20C 109.5 . . ?
H20B C20 H20C 109.5 . . ?
O1 C8 C1 124.0(5) . . ?
O1 C8 H8 118.0 . . ?
C1 C8 H8 118.0 . . ?
C13' C14' H14' 116.1 . . ?
C15' C14' C13' 127.9(5) . . ?
C15' C14' H14' 116.1 . . ?
C18 C17 H17A 111.1 . . ?
C18 C17 H17B 111.1 . . ?
C18 C17 C16 103.3(4) . . ?
H17A C17 H17B 109.1 . . ?
C16 C17 H17A 111.1 . . ?
C16 C17 H17B 111.1 . . ?
C19' C20' H20D 109.5 . . ?
C19' C20' H20E 109.5 . . ?
C19' C20' H20F 109.5 . . ?
H20D C20' H20E 109.5 . . ?
H20D C20' H20F 109.5 . . ?
H20E C20' H20F 109.5 . . ?
O5 C16 C15 110.5(4) . . ?
O5 C16 C17 104.1(4) . . ?
O5 C16 H16 109.2 . . ?
C15 C16 C17 114.5(4) . . ?
C15 C16 H16 109.2 . . ?
C17 C16 H16 109.2 . . ?
C10' C11' C12' 119.9(4) . . ?
C10' C11' C23' 123.8(4) . . ?
C12' C11' C23' 116.2(4) . . ?
C14 C13 C12 113.0(4) . . ?
C14 C13 H13A 109.0 . . ?
C14 C13 H13B 109.0 . . ?
C12 C13 H13A 109.0 . . ?
C12 C13 H13B 109.0 . . ?
H13A C13 H13B 107.8 . . ?
O4' C18' C17' 127.5(5) . . ?
O4' C18' C19' 124.2(5) . . ?
C17' C18' C19' 108.4(5) . . ?
C11' C23' H23D 109.5 . . ?
C11' C23' H23E 109.5 . . ?
C11' C23' H23F 109.5 . . ?
H23D C23' H23E 109.5 . . ?
H23D C23' H23F 109.5 . . ?
H23E C23' H23F 109.5 . . ?
C6' C7' H7'A 109.5 . . ?
C6' C7' H7'B 109.5 . . ?
C6' C7' H7'C 109.5 . . ?
H7'A C7' H7'B 109.5 . . ?
H7'A C7' H7'C 109.5 . . ?
H7'B C7' H7'C 109.5 . . ?
C15 C22 H22A 109.5 . . ?
C15 C22 H22B 109.5 . . ?
C15 C22 H22C 109.5 . . ?
H22A C22 H22B 109.5 . . ?
H22A C22 H22C 109.5 . . ?
H22B C22 H22C 109.5 . . ?
C10 C9 C3 111.0(4) . . ?
C10 C9 H9A 109.4 . . ?
C10 C9 H9B 109.4 . . ?
C3 C9 H9A 109.4 . . ?
C3 C9 H9B 109.4 . . ?
H9A C9 H9B 108.0 . . ?
C19 C21 H21A 109.5 . . ?
C19 C21 H21B 109.5 . . ?
C19 C21 H21C 109.5 . . ?
H21A C21 H21B 109.5 . . ?
H21A C21 H21C 109.5 . . ?
H21B C21 H21C 109.5 . . ?
C19' C21' H21D 109.5 . . ?
C19' C21' H21E 109.5 . . ?
C19' C21' H21F 109.5 . . ?
H21D C21' H21E 109.5 . . ?
H21D C21' H21F 109.5 . . ?
H21E C21' H21F 109.5 . . ?
C15' C22' H22D 109.5 . . ?
C15' C22' H22E 109.5 . . ?
C15' C22' H22F 109.5 . . ?
H22D C22' H22E 109.5 . . ?
H22D C22' H22F 109.5 . . ?
H22E C22' H22F 109.5 . . ?

loop_
_geom_bond_atom_site_label_1
_geom_bond_atom_site_label_2
_geom_bond_distance
_geom_bond_site_symmetry_2
_geom_bond_publ_flag
Cl1 C5 1.737(5) . ?
Cl1' C5' 1.743(5) . ?
O5' C16' 1.446(5) . ?
O5' C19' 1.431(7) . ?
O2 H2 0.8200 . ?
O2 C2 1.343(6) . ?
O3 H3 0.8200 . ?
O3 C4 1.358(6) . ?
O3' H3' 0.8200 . ?
O3' C4' 1.357(6) . ?
O1' C8' 1.239(6) . ?
O4 C18 1.215(6) . ?
O2' H2' 0.8200 . ?
O2' C2' 1.352(6) . ?
O1 C8 1.229(7) . ?
O5 C19 1.443(7) . ?
O5 C16 1.432(6) . ?
O4' C18' 1.229(6) . ?
C9' H9'A 0.9700 . ?
C9' H9'B 0.9700 . ?
C9' C3' 1.508(7) . ?
C9' C10' 1.501(6) . ?
C4' C3' 1.390(7) . ?
C4' C5' 1.402(7) . ?
C5 C6 1.380(7) . ?
C5 C4 1.415(7) . ?
C2' C3' 1.396(7) . ?
C2' C1' 1.425(7) . ?
C15 C14 1.321(7) . ?
C15 C16 1.504(8) . ?
C15 C22 1.493(7) . ?
C6' C1' 1.411(7) . ?
C6' C5' 1.386(7) . ?
C6' C7' 1.510(8) . ?
C1' C8' 1.448(7) . ?
C10 H10 0.9300 . ?
C10 C11 1.334(7) . ?
C10 C9 1.505(6) . ?
C11 C23 1.499(7) . ?
C11 C12 1.521(7) . ?
C3 C4 1.384(7) . ?
C3 C2 1.397(7) . ?
C3 C9 1.507(7) . ?
C19 C18 1.532(7) . ?
C19 C20 1.517(7) . ?
C19 C21 1.510(7) . ?
C14 H14 0.9300 . ?
C14 C13 1.493(8) . ?
C17' H17C 0.9700 . ?
C17' H17D 0.9700 . ?
C17' C16' 1.523(7) . ?
C17' C18' 1.488(8) . ?
C6 C1 1.412(7) . ?
C6 C7 1.519(8) . ?
C16' H16' 0.9800 . ?
C16' C15' 1.496(8) . ?
C1 C2 1.411(7) . ?
C1 C8 1.460(7) . ?
C18 C17 1.497(8) . ?
C13' H13C 0.9700 . ?
C13' H13D 0.9700 . ?
C13' C12' 1.542(7) . ?
C13' C14' 1.498(8) . ?
C8' H8' 0.9300 . ?
C7 H7A 0.9600 . ?
C7 H7B 0.9600 . ?
C7 H7C 0.9600 . ?
C19' C20' 1.515(7) . ?
C19' C18' 1.519(7) . ?
C19' C21' 1.523(8) . ?
C23 H23A 0.9600 . ?
C23 H23B 0.9600 . ?
C23 H23C 0.9600 . ?
C15' C14' 1.334(7) . ?
C15' C22' 1.516(7) . ?
C10' H10' 0.9300 . ?
C10' C11' 1.342(7) . ?
C12 H12A 0.9700 . ?
C12 H12B 0.9700 . ?
C12 C13 1.535(7) . ?
C12' H12C 0.9700 . ?
C12' H12D 0.9700 . ?
C12' C11' 1.499(7) . ?
C20 H20A 0.9600 . ?
C20 H20B 0.9600 . ?
C20 H20C 0.9600 . ?
C8 H8 0.9300 . ?
C14' H14' 0.9300 . ?
C17 H17A 0.9700 . ?
C17 H17B 0.9700 . ?
C17 C16 1.525(7) . ?
C20' H20D 0.9600 . ?
C20' H20E 0.9600 . ?
C20' H20F 0.9600 . ?
C16 H16 0.9800 . ?
C11' C23' 1.502(7) . ?
C13 H13A 0.9700 . ?
C13 H13B 0.9700 . ?
C23' H23D 0.9600 . ?
C23' H23E 0.9600 . ?
C23' H23F 0.9600 . ?
C7' H7'A 0.9600 . ?
C7' H7'B 0.9600 . ?
C7' H7'C 0.9600 . ?
C22 H22A 0.9600 . ?
C22 H22B 0.9600 . ?
C22 H22C 0.9600 . ?
C9 H9A 0.9700 . ?
C9 H9B 0.9700 . ?
C21 H21A 0.9600 . ?
C21 H21B 0.9600 . ?
C21 H21C 0.9600 . ?
C21' H21D 0.9600 . ?
C21' H21E 0.9600 . ?
C21' H21F 0.9600 . ?
C22' H22D 0.9600 . ?
C22' H22E 0.9600 . ?
C22' H22F 0.9600 . ?
